data_4061223
_journal_name_full Organometallics
_journal_paper_doi 10.1021/om049332t
_journal_year 2004
_chemical_formula_sum 'C36 H55 Cl5 N2 Zr'
_chemical_formula_weight 784.29
_space_group_IT_number 14
_symmetry_cell_setting monoclinic
_symmetry_space_group_name_Hall '-P 2yn'
_symmetry_space_group_name_H-M 'P 1 21/n 1'
_cell_angle_alpha 90.00
_cell_angle_beta 102.310(3)
_cell_angle_gamma 90.00
_cell_formula_units_Z 4
_cell_length_a 10.1622(10)
_cell_length_b 19.683(2)
_cell_length_c 19.5545(19)
_cell_measurement_temperature 120(2)
_cell_volume 3821.5(7)
_diffrn_ambient_temperature 120(2)
_exptl_crystal_density_diffrn 1.363
_cod_depositor_comments
;
The following automatic conversions were performed:
'_symmetry_cell_setting' value 'Monoclinic' changed to 'monoclinic'
according to '/home/saulius/struct/CIF-dictionaries/cif_core.dic'
dictionary named 'cif_core.dic' version 2.4.1 from 2010-06-29.

Automatic conversion script
Id: cif_fix_enum 1527 2010-12-29 10:47:43Z saulius 
;
_cod_original_sg_symbol_H-M 'P 21/n'
_cod_database_code 4061223

loop_
_symmetry_equiv_pos_as_xyz
'x, y, z'
'-x+1/2, y+1/2, -z+1/2'
'-x, -y, -z'
'x-1/2, -y-1/2, z-1/2'

loop_
_atom_site_label
_atom_site_type_symbol
_atom_site_fract_x
_atom_site_fract_y
_atom_site_fract_z
_atom_site_U_iso_or_equiv
_atom_site_adp_type
_atom_site_occupancy
_atom_site_symmetry_multiplicity
_atom_site_calc_flag
_atom_site_refinement_flags
_atom_site_disorder_assembly
_atom_site_disorder_group
Zr1 Zr 1.003932(13) 0.148619(6) 0.189747(7) 0.01154(4) Uani 1 1 d . . .
Cl2 Cl 0.80338(3) 0.171010(19) 0.234953(19) 0.01926(7) Uani 1 1 d . . .
Cl3 Cl 0.84899(3) 0.119637(18) 0.079324(18) 0.01757(7) Uani 1 1 d . . .
Cl4 Cl 1.07569(4) 0.034389(17) 0.214527(19) 0.01915(8) Uani 1 1 d . . .
N5 N 1.12783(11) 0.17347(6) 0.29980(6) 0.0117(2) Uani 1 1 d . . .
C6 C 1.10680(13) 0.23822(7) 0.30424(7) 0.0130(3) Uani 1 1 d . . .
C7 C 1.03986(14) 0.27184(7) 0.23819(7) 0.0132(3) Uani 1 1 d . . .
C8 C 1.07478(13) 0.27035(7) 0.17375(7) 0.0123(3) Uani 1 1 d . . .
N9 N 1.14410(11) 0.21357(5) 0.15845(6) 0.0115(2) Uani 1 1 d . . .
C10 C 1.19546(14) 0.12755(7) 0.35462(7) 0.0133(3) Uani 1 1 d . . .
C11 C 1.12225(14) 0.09585(7) 0.39904(7) 0.0147(3) Uani 1 1 d . . .
C12 C 1.18921(16) 0.04789(7) 0.44694(8) 0.0176(3) Uani 1 1 d . . .
C13 C 1.32200(16) 0.03069(7) 0.44990(8) 0.0195(3) Uani 1 1 d . . .
C14 C 1.39129(16) 0.06193(7) 0.40509(8) 0.0175(3) Uani 1 1 d . . .
C15 C 1.33068(14) 0.11081(7) 0.35666(7) 0.0141(3) Uani 1 1 d . . .
C16 C 1.41475(15) 0.14208(8) 0.30910(8) 0.0174(3) Uani 1 1 d . . .
C17 C 1.44503(18) 0.09002(9) 0.25633(9) 0.0261(3) Uani 1 1 d . . .
C18 C 1.54733(16) 0.17145(9) 0.35127(9) 0.0231(3) Uani 1 1 d . . .
C19 C 0.97406(15) 0.10888(7) 0.39723(8) 0.0174(3) Uani 1 1 d . . .
C20 C 0.94871(19) 0.12745(9) 0.46953(9) 0.0241(3) Uani 1 1 d . . .
C21 C 0.88981(17) 0.04650(8) 0.36841(9) 0.0228(3) Uani 1 1 d . . .
C22 C 1.13253(15) 0.28503(7) 0.36845(7) 0.0174(3) Uani 1 1 d . . .
C23 C 1.2385(2) 0.25774(9) 0.42982(9) 0.0280(4) Uani 1 1 d . . .
C24 C 1.18102(18) 0.35544(8) 0.34913(9) 0.0228(3) Uani 1 1 d . . .
C25 C 0.99730(19) 0.29455(8) 0.39104(9) 0.0247(3) Uani 1 1 d . . .
C26 C 1.00785(14) 0.32238(7) 0.11797(7) 0.0150(3) Uani 1 1 d . . .
C27 C 0.85388(16) 0.31097(8) 0.10473(8) 0.0191(3) Uani 1 1 d . . .
C28 C 1.03492(17) 0.39602(7) 0.14302(8) 0.0198(3) Uani 1 1 d . . .
C29 C 1.05159(18) 0.31216(8) 0.04852(8) 0.0210(3) Uani 1 1 d . . .
C30 C 1.26356(13) 0.21275(7) 0.12946(7) 0.0128(3) Uani 1 1 d . . .
C31 C 1.28140(14) 0.15874(7) 0.08441(7) 0.0155(3) Uani 1 1 d . . .
C32 C 1.40408(15) 0.15183(8) 0.06443(8) 0.0186(3) Uani 1 1 d . . .
C33 C 1.50999(16) 0.19550(8) 0.08814(8) 0.0209(3) Uani 1 1 d . . .
C34 C 1.49056(15) 0.24928(8) 0.12995(8) 0.0198(3) Uani 1 1 d . . .
C35 C 1.36914(14) 0.26052(7) 0.15109(7) 0.0151(3) Uani 1 1 d . . .
C36 C 1.36322(15) 0.32499(7) 0.19336(8) 0.0177(3) Uani 1 1 d . . .
C37 C 1.46478(18) 0.32454(9) 0.26382(9) 0.0248(3) Uani 1 1 d . . .
C38 C 1.38979(18) 0.38804(8) 0.15193(9) 0.0228(3) Uani 1 1 d . . .
C39 C 1.17123(16) 0.10862(8) 0.05399(9) 0.0216(3) Uani 1 1 d . . .
C40 C 1.1120(2) 0.12475(10) -0.02291(10) 0.0340(4) Uani 1 1 d . . .
C41 C 1.2159(2) 0.03432(8) 0.06148(10) 0.0276(4) Uani 1 1 d . . .
Cl42 Cl 0.57483(5) -0.01822(2) 0.09632(3) 0.03737(11) Uani 1 1 d . . .
C43 C 0.7128(2) -0.00871(10) 0.16702(11) 0.0332(4) Uani 1 1 d . . .
Cl44 Cl 0.71062(5) -0.06930(2) 0.23362(3) 0.04110(12) Uani 1 1 d . . .
H45 H 0.9791(16) 0.3036(8) 0.2449(8) 0.015(4) Uiso 1 1 d . . .
H46 H 1.1400(16) 0.0274(8) 0.4771(8) 0.015(4) Uiso 1 1 d . . .
H47 H 1.3640(16) -0.0035(8) 0.4813(9) 0.021(4) Uiso 1 1 d . . .
H48 H 1.4785(18) 0.0514(8) 0.4055(9) 0.022(4) Uiso 1 1 d . . .
H49 H 1.3669(17) 0.1784(8) 0.2834(9) 0.020(4) Uiso 1 1 d . . .
H50 H 1.364(2) 0.0713(10) 0.2301(10) 0.038(6) Uiso 1 1 d . . .
H51 H 1.4941(18) 0.1104(9) 0.2243(10) 0.029(5) Uiso 1 1 d . . .
H52 H 1.5005(18) 0.0524(9) 0.2786(10) 0.027(5) Uiso 1 1 d . . .
H53 H 1.5971(17) 0.1929(9) 0.3206(9) 0.024(5) Uiso 1 1 d . . .
H54 H 1.5292(16) 0.2045(9) 0.3832(9) 0.020(4) Uiso 1 1 d . . .
H55 H 1.6026(17) 0.1355(9) 0.3753(9) 0.021(4) Uiso 1 1 d . . .
H56 H 0.9446(16) 0.1447(8) 0.3665(9) 0.016(4) Uiso 1 1 d . . .
H57 H 0.856(2) 0.1402(9) 0.4654(10) 0.034(5) Uiso 1 1 d . . .
H58 H 0.9624(18) 0.0888(9) 0.5010(10) 0.028(5) Uiso 1 1 d . . .
H59 H 1.0036(18) 0.1633(9) 0.4908(10) 0.027(5) Uiso 1 1 d . . .
H60 H 0.9120(17) 0.0093(9) 0.4003(9) 0.021(4) Uiso 1 1 d . . .
H61 H 0.799(2) 0.0561(9) 0.3648(10) 0.031(5) Uiso 1 1 d . . .
H62 H 0.9048(18) 0.0348(9) 0.3244(10) 0.028(5) Uiso 1 1 d . . .
H63 H 1.2070(18) 0.2194(10) 0.4498(10) 0.032(5) Uiso 1 1 d . . .
H64 H 1.323(2) 0.2493(9) 0.4167(10) 0.031(5) Uiso 1 1 d . . .
H65 H 1.2551(18) 0.2912(9) 0.4648(10) 0.032(5) Uiso 1 1 d . . .
H66 H 1.2029(17) 0.3845(9) 0.3927(9) 0.025(5) Uiso 1 1 d . . .
H67 H 1.266(2) 0.3524(9) 0.3335(10) 0.033(5) Uiso 1 1 d . . .
H68 H 1.1109(18) 0.3795(9) 0.3122(10) 0.028(5) Uiso 1 1 d . . .
H69 H 1.0121(19) 0.3274(10) 0.4312(10) 0.035(5) Uiso 1 1 d . . .
H70 H 0.9616(19) 0.2547(10) 0.4053(10) 0.035(5) Uiso 1 1 d . . .
H71 H 0.929(2) 0.3126(10) 0.3532(11) 0.038(5) Uiso 1 1 d . . .
H72 H 0.8207(17) 0.3189(9) 0.1468(10) 0.024(5) Uiso 1 1 d . . .
H73 H 0.8067(18) 0.3427(9) 0.0700(9) 0.025(5) Uiso 1 1 d . . .
H74 H 0.8247(17) 0.2648(9) 0.0903(9) 0.026(5) Uiso 1 1 d . . .
H75 H 1.0043(18) 0.4022(9) 0.1873(10) 0.030(5) Uiso 1 1 d . . .
H76 H 0.9834(16) 0.4275(8) 0.1070(8) 0.015(4) Uiso 1 1 d . . .
H77 H 1.1309(18) 0.4079(9) 0.1494(9) 0.028(5) Uiso 1 1 d . . .
H78 H 1.0000(19) 0.3453(9) 0.0145(10) 0.031(5) Uiso 1 1 d . . .
H79 H 1.1468(19) 0.3211(9) 0.0510(9) 0.026(5) Uiso 1 1 d . . .
H80 H 1.0318(17) 0.2669(9) 0.0318(9) 0.025(5) Uiso 1 1 d . . .
H81 H 1.4154(17) 0.1173(9) 0.0363(9) 0.024(5) Uiso 1 1 d . . .
H82 H 1.5921(17) 0.1869(8) 0.0769(9) 0.020(4) Uiso 1 1 d . . .
H83 H 1.5642(17) 0.2808(8) 0.1462(9) 0.022(4) Uiso 1 1 d . . .
H84 H 1.2788(16) 0.3286(8) 0.2060(8) 0.013(4) Uiso 1 1 d . . .
H85 H 1.552(2) 0.3133(10) 0.2580(10) 0.038(6) Uiso 1 1 d . . .
H86 H 1.4662(19) 0.3694(10) 0.2864(10) 0.033(5) Uiso 1 1 d . . .
H87 H 1.4423(18) 0.2900(10) 0.2955(10) 0.030(5) Uiso 1 1 d . . .
H88 H 1.488(2) 0.3907(10) 0.1496(10) 0.037(5) Uiso 1 1 d . . .
H89 H 1.3312(19) 0.3884(9) 0.1063(10) 0.034(5) Uiso 1 1 d . . .
H90 H 1.3769(18) 0.4288(9) 0.1757(10) 0.029(5) Uiso 1 1 d . . .
H91 H 1.1008(17) 0.1145(8) 0.0778(9) 0.022(4) Uiso 1 1 d . . .
H92 H 1.041(2) 0.0951(11) -0.0427(11) 0.045(6) Uiso 1 1 d . . .
H93 H 1.081(2) 0.1690(11) -0.0281(11) 0.042(6) Uiso 1 1 d . . .
H94 H 1.179(2) 0.1227(10) -0.0504(11) 0.039(6) Uiso 1 1 d . . .
H95 H 1.138(2) 0.0055(10) 0.0481(10) 0.034(5) Uiso 1 1 d . . .
H96 H 1.2603(19) 0.0245(9) 0.1092(11) 0.035(5) Uiso 1 1 d . . .
H97 H 1.273(2) 0.0235(10) 0.0292(11) 0.043(6) Uiso 1 1 d . . .
H98 H 0.707(2) 0.0343(11) 0.1856(11) 0.042(6) Uiso 1 1 d . . .
H99 H 0.790(2) -0.0154(11) 0.1498(11) 0.048(6) Uiso 1 1 d . . .

loop_
_atom_site_aniso_label
_atom_site_aniso_U_11
_atom_site_aniso_U_22
_atom_site_aniso_U_33
_atom_site_aniso_U_23
_atom_site_aniso_U_13
_atom_site_aniso_U_12
Zr1 0.01203(7) 0.01186(6) 0.01060(7) 0.00110(5) 0.00211(5) -0.00073(5)
Cl2 0.01388(17) 0.02756(18) 0.01714(17) 0.00042(14) 0.00509(13) -0.00004(13)
Cl3 0.01577(17) 0.02145(17) 0.01416(16) -0.00138(13) 0.00022(13) -0.00159(13)
Cl4 0.02514(19) 0.01337(15) 0.01809(17) 0.00221(13) 0.00268(14) 0.00173(13)
N5 0.0123(6) 0.0129(5) 0.0102(5) 0.0014(4) 0.0030(4) 0.0009(4)
C6 0.0121(7) 0.0161(6) 0.0116(6) 0.0017(5) 0.0041(5) 0.0015(5)
C7 0.0147(7) 0.0113(6) 0.0132(7) 0.0009(5) 0.0024(5) 0.0030(5)
C8 0.0114(6) 0.0114(6) 0.0131(6) 0.0005(5) 0.0004(5) -0.0016(5)
N9 0.0126(6) 0.0118(5) 0.0100(5) -0.0008(4) 0.0025(4) 0.0000(4)
C10 0.0169(7) 0.0119(6) 0.0100(6) -0.0006(5) 0.0006(5) 0.0024(5)
C11 0.0191(7) 0.0136(6) 0.0114(6) -0.0004(5) 0.0031(5) 0.0009(5)
C12 0.0248(8) 0.0160(7) 0.0120(7) 0.0023(5) 0.0035(6) -0.0011(6)
C13 0.0252(8) 0.0146(7) 0.0156(7) 0.0031(5) -0.0032(6) 0.0032(6)
C14 0.0174(8) 0.0157(7) 0.0173(7) -0.0010(5) -0.0014(6) 0.0036(5)
C15 0.0160(7) 0.0135(6) 0.0121(7) -0.0015(5) 0.0014(5) 0.0010(5)
C16 0.0154(7) 0.0207(7) 0.0159(7) 0.0023(6) 0.0032(5) 0.0037(6)
C17 0.0248(9) 0.0340(9) 0.0205(8) -0.0023(7) 0.0074(7) 0.0031(7)
C18 0.0177(8) 0.0275(8) 0.0241(8) 0.0021(7) 0.0041(6) -0.0002(6)
C19 0.0203(8) 0.0179(7) 0.0155(7) 0.0043(6) 0.0072(6) 0.0012(6)
C20 0.0318(10) 0.0251(8) 0.0188(8) 0.0027(6) 0.0131(7) 0.0031(7)
C21 0.0220(9) 0.0229(8) 0.0243(9) 0.0011(7) 0.0067(7) -0.0020(6)
C22 0.0252(8) 0.0147(6) 0.0119(7) -0.0010(5) 0.0030(6) 0.0037(5)
C23 0.0409(11) 0.0215(8) 0.0157(8) -0.0060(6) -0.0070(7) 0.0072(7)
C24 0.0304(9) 0.0168(7) 0.0212(8) -0.0037(6) 0.0052(7) -0.0020(6)
C25 0.0376(10) 0.0188(7) 0.0217(8) 0.0000(6) 0.0155(7) 0.0050(7)
C26 0.0188(7) 0.0134(6) 0.0124(7) 0.0022(5) 0.0028(5) 0.0016(5)
C27 0.0189(8) 0.0189(7) 0.0176(8) 0.0036(6) -0.0005(6) 0.0023(6)
C28 0.0251(9) 0.0138(7) 0.0197(8) 0.0033(6) 0.0034(6) 0.0006(6)
C29 0.0275(9) 0.0227(8) 0.0129(7) 0.0048(6) 0.0045(6) 0.0051(6)
C30 0.0128(7) 0.0151(6) 0.0108(6) 0.0028(5) 0.0035(5) 0.0011(5)
C31 0.0166(7) 0.0160(7) 0.0142(7) 0.0001(5) 0.0040(5) 0.0011(5)
C32 0.0203(8) 0.0196(7) 0.0175(7) -0.0015(6) 0.0079(6) 0.0028(6)
C33 0.0163(8) 0.0267(8) 0.0218(8) 0.0008(6) 0.0088(6) 0.0010(6)
C34 0.0150(7) 0.0232(7) 0.0213(8) -0.0005(6) 0.0040(6) -0.0041(6)
C35 0.0155(7) 0.0162(6) 0.0133(7) 0.0008(5) 0.0028(5) -0.0017(5)
C36 0.0186(8) 0.0174(7) 0.0174(7) -0.0028(6) 0.0042(6) -0.0034(5)
C37 0.0261(9) 0.0263(8) 0.0205(8) -0.0034(7) 0.0014(7) -0.0060(7)
C38 0.0282(9) 0.0179(7) 0.0235(9) -0.0003(6) 0.0081(7) -0.0057(6)
C39 0.0183(8) 0.0222(7) 0.0262(8) -0.0097(6) 0.0095(6) -0.0025(6)
C40 0.0299(10) 0.0347(10) 0.0317(10) -0.0120(8) -0.0057(8) 0.0012(8)
C41 0.0325(10) 0.0206(8) 0.0329(10) -0.0097(7) 0.0140(8) -0.0059(7)
Cl42 0.0323(2) 0.0310(2) 0.0461(3) 0.00579(19) 0.0023(2) -0.00439(18)
C43 0.0304(10) 0.0295(9) 0.0411(11) -0.0033(8) 0.0106(8) -0.0117(8)
Cl44 0.0416(3) 0.0385(2) 0.0396(3) 0.0028(2) 0.0006(2) -0.0152(2)

loop_
_geom_bond_atom_site_label_1
_geom_bond_atom_site_label_2
_geom_bond_distance
_geom_bond_site_symmetry_2
_geom_bond_publ_flag
Zr1 N9 2.0999(11) . ?
Zr1 N5 2.3023(12) . ?
Zr1 Cl4 2.3814(4) . ?
Zr1 Cl2 2.4285(4) . ?
Zr1 Cl3 2.4530(4) . ?
Zr1 C8 2.5403(13) . ?
Zr1 C7 2.6011(14) . ?
N5 C6 1.2982(17) . ?
N5 C10 1.4576(17) . ?
C6 C7 1.4813(19) . ?
C6 C22 1.5342(19) . ?
C7 C8 1.3805(19) . ?
C7 H45 0.907(16) . ?
C8 N9 1.3873(17) . ?
C8 C26 1.5442(19) . ?
N9 C30 1.4452(17) . ?
C10 C15 1.4053(19) . ?
C10 C11 1.4046(19) . ?
C11 C12 1.3998(19) . ?
C11 C19 1.521(2) . ?
C12 C13 1.380(2) . ?
C12 H46 0.942(16) . ?
C13 C14 1.380(2) . ?
C13 H47 0.949(17) . ?
C14 C15 1.3975(19) . ?
C14 H48 0.908(17) . ?
C15 C16 1.521(2) . ?
C16 C17 1.531(2) . ?
C16 C18 1.535(2) . ?
C16 H49 0.946(17) . ?
C17 H50 0.95(2) . ?
C17 H51 0.967(19) . ?
C17 H52 0.974(18) . ?
C18 H53 0.960(18) . ?
C18 H54 0.947(17) . ?
C18 H55 0.962(17) . ?
C19 C21 1.534(2) . ?
C19 C20 1.534(2) . ?
C19 H56 0.934(16) . ?
C20 H57 0.96(2) . ?
C20 H58 0.970(18) . ?
C20 H59 0.940(19) . ?
C21 H60 0.958(17) . ?
C21 H61 0.934(19) . ?
C21 H62 0.934(19) . ?
C22 C23 1.529(2) . ?
C22 C25 1.542(2) . ?
C22 C24 1.545(2) . ?
C23 H63 0.936(19) . ?
C23 H64 0.96(2) . ?
C23 H65 0.940(19) . ?
C24 H66 1.010(18) . ?
C24 H67 0.97(2) . ?
C24 H68 1.017(18) . ?
C25 H69 1.00(2) . ?
C25 H70 0.93(2) . ?
C25 H71 0.97(2) . ?
C26 C29 1.530(2) . ?
C26 C28 1.536(2) . ?
C26 C27 1.547(2) . ?
C27 H72 0.967(18) . ?
C27 H73 0.970(18) . ?
C27 H74 0.978(18) . ?
C28 H75 0.987(19) . ?
C28 H76 0.999(16) . ?
C28 H77 0.985(18) . ?
C29 H78 0.998(19) . ?
C29 H79 0.974(18) . ?
C29 H80 0.956(18) . ?
C30 C31 1.4167(19) . ?
C30 C35 1.4216(19) . ?
C31 C32 1.390(2) . ?
C31 C39 1.516(2) . ?
C32 C33 1.378(2) . ?
C32 H81 0.897(18) . ?
C33 C34 1.377(2) . ?
C33 H82 0.923(17) . ?
C34 C35 1.400(2) . ?
C34 H83 0.972(17) . ?
C35 C36 1.523(2) . ?
C36 C37 1.535(2) . ?
C36 C38 1.537(2) . ?
C36 H84 0.945(16) . ?
C37 H85 0.94(2) . ?
C37 H86 0.99(2) . ?
C37 H87 0.979(19) . ?
C38 H88 1.01(2) . ?
C38 H89 0.96(2) . ?
C38 H90 0.951(19) . ?
C39 C41 1.529(2) . ?
C39 C40 1.529(3) . ?
C39 H91 0.941(17) . ?
C40 H92 0.95(2) . ?
C40 H93 0.92(2) . ?
C40 H94 0.96(2) . ?
C41 H95 0.96(2) . ?
C41 H96 0.97(2) . ?
C41 H97 0.96(2) . ?
Cl42 C43 1.756(2) . ?
C43 Cl44 1.769(2) . ?
C43 H98 0.93(2) . ?
C43 H99 0.93(2) . ?
